data_1505966
loop_
_publ_author_name
'Jeong, Jeannie H.'
'Weinreb, Steven M.'

_publ_section_title
;
 Formal total synthesis of the cytotoxic marine ascidian alkaloid
 haouamine A.
;
_journal_issue 11
_journal_name_full 'Organic letters'
_journal_page_first 2309
_journal_page_last 2312
_journal_paper_doi 10.1021/ol060556c
_journal_volume 8
_journal_year 2006
_chemical_formula_sum 'C25 H25 N O3'
_chemical_formula_weight 387.46
_chemical_name_systematic
; 
 ? 
;
_space_group_IT_number 14
_symmetry_cell_setting monoclinic
_symmetry_space_group_name_Hall '-P 2yn'
_symmetry_space_group_name_H-M 'P 1 21/n 1'
_atom_sites_solution_hydrogens geom
_atom_sites_solution_primary direct
_atom_sites_solution_secondary difmap
_audit_creation_method SHELXL-97
_cell_angle_alpha 90.00
_cell_angle_beta 108.022(3)
_cell_angle_gamma 90.00
_cell_formula_units_Z 4
_cell_length_a 7.6288(13)
_cell_length_b 27.022(5)
_cell_length_c 10.6632(18)
_cell_measurement_reflns_used 5924
_cell_measurement_temperature 98(2)
_cell_measurement_theta_max 27.867
_cell_measurement_theta_min 2.511
_cell_volume 2090.3(6)
_computing_cell_refinement 'Bruker SMART'
_computing_data_collection 'Bruker SMART'
_computing_data_reduction 'Bruker SAINT'
_computing_molecular_graphics 'Bruker SHELXTL'
_computing_publication_material 'Bruker SHELXTL'
_computing_structure_refinement 'SHELXL-97 (Sheldrick, 1997)'
_computing_structure_solution 'SHELXS-97 (Sheldrick, 1990)'
_diffrn_ambient_temperature 98(2)
_diffrn_measured_fraction_theta_full 0.979
_diffrn_measured_fraction_theta_max 0.979
_diffrn_measurement_device_type 'CCD area detector'
_diffrn_measurement_method 'phi and omega scans'
_diffrn_radiation_monochromator graphite
_diffrn_radiation_source 'fine-focus sealed tube'
_diffrn_radiation_type MoK\a
_diffrn_radiation_wavelength 0.71073
_diffrn_reflns_av_R_equivalents 0.0525
_diffrn_reflns_av_sigmaI/netI 0.0583
_diffrn_reflns_limit_h_max 10
_diffrn_reflns_limit_h_min -9
_diffrn_reflns_limit_k_max 35
_diffrn_reflns_limit_k_min -35
_diffrn_reflns_limit_l_max 14
_diffrn_reflns_limit_l_min -14
_diffrn_reflns_number 18470
_diffrn_reflns_theta_full 28.05
_diffrn_reflns_theta_max 28.05
_diffrn_reflns_theta_min 1.51
_exptl_absorpt_coefficient_mu 0.080
_exptl_absorpt_correction_T_max 0.994
_exptl_absorpt_correction_T_min 0.992
_exptl_absorpt_correction_type empirical
_exptl_absorpt_process_details SADABS
_exptl_crystal_colour colorless
_exptl_crystal_density_diffrn 1.231
_exptl_crystal_density_method 'not measured'
_exptl_crystal_description Needle
_exptl_crystal_F_000 824
_exptl_crystal_size_max 0.50
_exptl_crystal_size_mid 0.08
_exptl_crystal_size_min 0.07
_refine_diff_density_max 0.309
_refine_diff_density_min -0.274
_refine_diff_density_rms 0.059
_refine_ls_extinction_method none
_refine_ls_goodness_of_fit_ref 1.088
_refine_ls_hydrogen_treatment noref
_refine_ls_matrix_type full
_refine_ls_number_parameters 264
_refine_ls_number_reflns 4967
_refine_ls_number_restraints 0
_refine_ls_restrained_S_all 1.088
_refine_ls_R_factor_all 0.0938
_refine_ls_R_factor_gt 0.0632
_refine_ls_shift/su_max 0.000
_refine_ls_shift/su_mean 0.000
_refine_ls_structure_factor_coef Fsqd
_refine_ls_weighting_details 'calc w=1/[\s^2^(Fo^2^)+(0.0549P)^2^+0.9267P] where P=(Fo^2^+2Fc^2^)/3'
_refine_ls_weighting_scheme calc
_refine_ls_wR_factor_gt 0.1288
_refine_ls_wR_factor_ref 0.1398
_reflns_number_gt 3601
_reflns_number_total 4967
_reflns_threshold_expression >2sigma(I)
_cod_data_source_file ol060556csi20060306_110318.cif
_cod_data_source_block jhj3s
_cod_depositor_comments
;
The following automatic conversions were performed:

'_symmetry_cell_setting' value 'Monoclinic' changed to 'monoclinic'
according to /home/saulius/struct/CIF-dictionaries/cif_core.dic
dictionary named 'cif_core.dic' version 2.4.1 from 2010-06-29.

Automatic conversion script
Id: cif_fix_values 1715 2011-07-08 13:25:40Z adriana 
;
_cod_original_sg_symbol_H-M P2(1)/n
_cod_database_code 1505966

loop_
_symmetry_equiv_pos_as_xyz
'x, y, z'
'-x+1/2, y+1/2, -z+1/2'
'-x, -y, -z'
'x-1/2, -y-1/2, z-1/2'

loop_
_atom_site_label
_atom_site_type_symbol
_atom_site_fract_x
_atom_site_fract_y
_atom_site_fract_z
_atom_site_U_iso_or_equiv
_atom_site_adp_type
_atom_site_occupancy
_atom_site_symmetry_multiplicity
_atom_site_calc_flag
_atom_site_refinement_flags
C1 C 0.1362(3) 0.01079(8) 0.9146(2) 0.0229(5) Uani 1 1 d .
H1A H 0.0650 -0.0176 0.8687 0.034 Uiso 1 1 calc R
H1B H 0.0523 0.0356 0.9314 0.034 Uiso 1 1 calc R
H1C H 0.2229 -0.0001 0.9987 0.034 Uiso 1 1 calc R
C2 C 0.3648(3) 0.00281(7) 0.80554(19) 0.0165(4) Uani 1 1 d .
C3 C 0.3958(3) -0.04687(7) 0.83917(19) 0.0196(4) Uani 1 1 d .
H3 H 0.3253 -0.0631 0.8864 0.023 Uiso 1 1 calc R
C4 C 0.5311(3) -0.07272(7) 0.8032(2) 0.0211(4) Uani 1 1 d .
H4 H 0.5508 -0.1067 0.8258 0.025 Uiso 1 1 calc R
C5 C 0.6373(3) -0.05007(7) 0.7356(2) 0.0194(4) Uani 1 1 d .
H5 H 0.7292 -0.0681 0.7118 0.023 Uiso 1 1 calc R
C6 C 0.6059(3) -0.00015(7) 0.70326(18) 0.0153(4) Uani 1 1 d .
C7 C 0.4697(3) 0.02585(7) 0.73642(18) 0.0151(4) Uani 1 1 d .
C8 C 0.4627(3) 0.07977(7) 0.69726(18) 0.0147(4) Uani 1 1 d .
C9 C 0.6420(2) 0.08544(7) 0.65622(19) 0.0147(4) Uani 1 1 d .
H9 H 0.6215 0.1069 0.5766 0.018 Uiso 1 1 calc R
C10 C 0.7035(3) 0.03321(7) 0.63282(19) 0.0157(4) Uani 1 1 d .
H10A H 0.6663 0.0255 0.5374 0.019 Uiso 1 1 calc R
H10B H 0.8389 0.0297 0.6701 0.019 Uiso 1 1 calc R
C11 C 0.5040(3) 0.11499(7) 0.81777(19) 0.0168(4) Uani 1 1 d .
H11A H 0.3947 0.1354 0.8138 0.020 Uiso 1 1 calc R
H11B H 0.5397 0.0959 0.9012 0.020 Uiso 1 1 calc R
C12 C 0.9162(3) 0.13683(7) 0.7458(2) 0.0197(4) Uani 1 1 d .
H12A H 0.8593 0.1609 0.6750 0.024 Uiso 1 1 calc R
H12B H 0.9946 0.1143 0.7131 0.024 Uiso 1 1 calc R
C13 C 1.0350(3) 0.16418(7) 0.8653(2) 0.0193(4) Uani 1 1 d .
C14 C 1.0416(3) 0.15133(8) 0.9930(2) 0.0232(5) Uani 1 1 d .
H14 H 0.9709 0.1241 1.0070 0.028 Uiso 1 1 calc R
C15 C 1.1503(3) 0.17779(9) 1.1000(2) 0.0309(5) Uani 1 1 d .
H15 H 1.1535 0.1687 1.1867 0.037 Uiso 1 1 calc R
C16 C 1.2541(3) 0.21741(9) 1.0815(3) 0.0358(6) Uani 1 1 d .
H16 H 1.3275 0.2357 1.1551 0.043 Uiso 1 1 calc R
C17 C 1.2507(3) 0.23026(8) 0.9561(3) 0.0342(6) Uani 1 1 d .
H17 H 1.3236 0.2572 0.9433 0.041 Uiso 1 1 calc R
C18 C 1.1411(3) 0.20406(8) 0.8477(2) 0.0260(5) Uani 1 1 d .
H18 H 1.1386 0.2134 0.7613 0.031 Uiso 1 1 calc R
C19 C 0.2901(2) 0.09567(7) 0.58841(18) 0.0142(4) Uani 1 1 d .
C20 C 0.1437(3) 0.06398(7) 0.53266(18) 0.0154(4) Uani 1 1 d .
H20 H 0.1493 0.0306 0.5612 0.019 Uiso 1 1 calc R
C21 C -0.0113(3) 0.08105(7) 0.43497(19) 0.0188(4) Uani 1 1 d .
H21 H -0.1109 0.0591 0.3972 0.023 Uiso 1 1 calc R
C22 C -0.0225(3) 0.12943(8) 0.3922(2) 0.0205(4) Uani 1 1 d .
H22 H -0.1287 0.1408 0.3252 0.025 Uiso 1 1 calc R
C23 C 0.1237(3) 0.16147(7) 0.4483(2) 0.0186(4) Uani 1 1 d .
C24 C 0.2787(3) 0.14488(7) 0.54527(19) 0.0175(4) Uani 1 1 d .
H24 H 0.3780 0.1670 0.5828 0.021 Uiso 1 1 calc R
C25 C 0.2457(3) 0.24355(8) 0.4580(3) 0.0338(6) Uani 1 1 d .
H25A H 0.2662 0.2455 0.5532 0.051 Uiso 1 1 calc R
H25B H 0.2105 0.2762 0.4183 0.051 Uiso 1 1 calc R
H25C H 0.3593 0.2327 0.4418 0.051 Uiso 1 1 calc R
N1 N 0.7713(2) 0.10822(6) 0.77487(16) 0.0164(4) Uani 1 1 d .
O1 O 0.23607(18) 0.03203(5) 0.83478(14) 0.0200(3) Uani 1 1 d .
O2 O 0.1015(2) 0.20888(5) 0.40062(15) 0.0255(4) Uani 1 1 d .
O3 O 0.65231(18) 0.14520(5) 0.80907(14) 0.0182(3) Uani 1 1 d .

loop_
_atom_site_aniso_label
_atom_site_aniso_U_11
_atom_site_aniso_U_22
_atom_site_aniso_U_33
_atom_site_aniso_U_23
_atom_site_aniso_U_13
_atom_site_aniso_U_12
C1 0.0205(10) 0.0275(11) 0.0228(11) 0.0016(9) 0.0097(9) -0.0022(9)
C2 0.0141(9) 0.0184(10) 0.0153(9) 0.0019(8) 0.0019(7) 0.0007(8)
C3 0.0183(10) 0.0190(10) 0.0193(10) 0.0046(8) 0.0026(8) -0.0037(8)
C4 0.0223(10) 0.0129(9) 0.0239(11) 0.0018(8) 0.0010(9) 0.0006(8)
C5 0.0174(9) 0.0168(10) 0.0217(10) -0.0018(8) 0.0027(8) 0.0022(8)
C6 0.0146(9) 0.0158(9) 0.0134(9) -0.0014(7) 0.0015(7) 0.0006(7)
C7 0.0141(9) 0.0128(9) 0.0151(9) -0.0001(7) -0.0003(7) -0.0002(7)
C8 0.0131(9) 0.0143(9) 0.0168(10) -0.0010(7) 0.0048(8) 0.0002(7)
C9 0.0138(9) 0.0138(9) 0.0163(10) -0.0010(7) 0.0042(8) -0.0006(7)
C10 0.0150(9) 0.0147(9) 0.0168(9) -0.0022(8) 0.0041(7) -0.0003(7)
C11 0.0137(9) 0.0163(9) 0.0204(10) -0.0032(8) 0.0051(8) -0.0005(7)
C12 0.0185(10) 0.0165(10) 0.0252(11) -0.0024(8) 0.0086(8) -0.0012(8)
C13 0.0117(9) 0.0166(10) 0.0297(11) -0.0039(8) 0.0066(8) 0.0006(7)
C14 0.0184(10) 0.0181(10) 0.0311(12) -0.0022(9) 0.0047(9) -0.0012(8)
C15 0.0270(12) 0.0300(12) 0.0302(12) -0.0063(10) 0.0007(10) 0.0021(10)
C16 0.0249(12) 0.0314(13) 0.0434(15) -0.0145(11) -0.0005(11) -0.0034(10)
C17 0.0199(11) 0.0215(11) 0.0599(17) -0.0095(11) 0.0104(11) -0.0095(9)
C18 0.0181(10) 0.0207(11) 0.0413(13) -0.0020(9) 0.0121(10) 0.0000(8)
C19 0.0129(9) 0.0143(9) 0.0158(9) -0.0008(7) 0.0053(7) 0.0015(7)
C20 0.0173(9) 0.0124(9) 0.0176(10) -0.0004(7) 0.0067(8) -0.0002(7)
C21 0.0175(10) 0.0179(10) 0.0196(10) -0.0031(8) 0.0040(8) -0.0032(8)
C22 0.0173(10) 0.0223(10) 0.0196(10) 0.0036(8) 0.0026(8) 0.0038(8)
C23 0.0198(10) 0.0138(9) 0.0246(11) 0.0038(8) 0.0103(8) 0.0029(8)
C24 0.0148(9) 0.0158(9) 0.0224(10) -0.0019(8) 0.0067(8) -0.0026(7)
C25 0.0285(12) 0.0168(11) 0.0538(16) 0.0114(10) 0.0095(11) -0.0025(9)
N1 0.0150(8) 0.0138(8) 0.0216(9) -0.0044(7) 0.0076(7) -0.0001(6)
O1 0.0188(7) 0.0202(7) 0.0243(8) 0.0040(6) 0.0115(6) 0.0026(6)
O2 0.0230(8) 0.0157(7) 0.0354(9) 0.0094(6) 0.0056(7) 0.0027(6)
O3 0.0147(7) 0.0141(7) 0.0272(8) -0.0053(6) 0.0087(6) 0.0007(5)

loop_
_atom_type_symbol
_atom_type_description
_atom_type_scat_dispersion_real
_atom_type_scat_dispersion_imag
_atom_type_scat_source
C C 0.0033 0.0016 'International Tables Vol C Tables 4.2.6.8 and 6.1.1.4'
H H 0.0000 0.0000 'International Tables Vol C Tables 4.2.6.8 and 6.1.1.4'
N N 0.0061 0.0033 'International Tables Vol C Tables 4.2.6.8 and 6.1.1.4'
O O 0.0106 0.0060 'International Tables Vol C Tables 4.2.6.8 and 6.1.1.4'

loop_
_geom_angle_atom_site_label_1
_geom_angle_atom_site_label_2
_geom_angle_atom_site_label_3
_geom_angle
O1 C1 H1A 109.5
O1 C1 H1B 109.5
H1A C1 H1B 109.5
O1 C1 H1C 109.5
H1A C1 H1C 109.5
H1B C1 H1C 109.5
O1 C2 C3 125.10(18)
O1 C2 C7 115.67(17)
C3 C2 C7 119.23(18)
C2 C3 C4 119.63(19)
C2 C3 H3 120.2
C4 C3 H3 120.2
C5 C4 C3 121.61(18)
C5 C4 H4 119.2
C3 C4 H4 119.2
C4 C5 C6 118.30(18)
C4 C5 H5 120.9
C6 C5 H5 120.9
C7 C6 C5 120.73(18)
C7 C6 C10 110.37(16)
C5 C6 C10 128.89(17)
C6 C7 C2 120.49(17)
C6 C7 C8 112.50(16)
C2 C7 C8 126.89(17)
C7 C8 C19 115.51(15)
C7 C8 C11 112.45(16)
C19 C8 C11 111.37(15)
C7 C8 C9 102.23(15)
C19 C8 C9 112.53(15)
C11 C8 C9 101.54(14)
N1 C9 C10 111.50(15)
N1 C9 C8 102.17(14)
C10 C9 C8 107.06(15)
N1 C9 H9 111.9
C10 C9 H9 111.9
C8 C9 H9 111.9
C6 C10 C9 104.25(15)
C6 C10 H10A 110.9
C9 C10 H10A 110.9
C6 C10 H10B 110.9
C9 C10 H10B 110.9
H10A C10 H10B 108.9
O3 C11 C8 105.09(15)
O3 C11 H11A 110.7
C8 C11 H11A 110.7
O3 C11 H11B 110.7
C8 C11 H11B 110.7
H11A C11 H11B 108.8
N1 C12 C13 112.14(16)
N1 C12 H12A 109.2
C13 C12 H12A 109.2
N1 C12 H12B 109.2
C13 C12 H12B 109.2
H12A C12 H12B 107.9
C14 C13 C18 118.50(19)
C14 C13 C12 122.33(18)
C18 C13 C12 119.16(19)
C15 C14 C13 120.6(2)
C15 C14 H14 119.7
C13 C14 H14 119.7
C16 C15 C14 120.4(2)
C16 C15 H15 119.8
C14 C15 H15 119.8
C17 C16 C15 119.7(2)
C17 C16 H16 120.1
C15 C16 H16 120.1
C16 C17 C18 120.3(2)
C16 C17 H17 119.8
C18 C17 H17 119.8
C17 C18 C13 120.4(2)
C17 C18 H18 119.8
C13 C18 H18 119.8
C20 C19 C24 119.06(17)
C20 C19 C8 122.96(17)
C24 C19 C8 117.97(16)
C19 C20 C21 120.10(18)
C19 C20 H20 119.9
C21 C20 H20 119.9
C22 C21 C20 120.90(18)
C22 C21 H21 119.5
C20 C21 H21 119.5
C21 C22 C23 119.24(18)
C21 C22 H22 120.4
C23 C22 H22 120.4
O2 C23 C24 124.05(18)
O2 C23 C22 115.57(18)
C24 C23 C22 120.38(18)
C23 C24 C19 120.33(18)
C23 C24 H24 119.8
C19 C24 H24 119.8
O2 C25 H25A 109.5
O2 C25 H25B 109.5
H25A C25 H25B 109.5
O2 C25 H25C 109.5
H25A C25 H25C 109.5
H25B C25 H25C 109.5
C12 N1 O3 105.01(14)
C12 N1 C9 112.84(15)
O3 N1 C9 101.30(13)
C2 O1 C1 117.18(15)
C23 O2 C25 117.61(16)
C11 O3 N1 101.00(13)

loop_
_geom_bond_atom_site_label_1
_geom_bond_atom_site_label_2
_geom_bond_distance
C1 O1 1.427(2)
C1 H1A 0.9800
C1 H1B 0.9800
C1 H1C 0.9800
C2 O1 1.369(2)
C2 C3 1.391(3)
C2 C7 1.392(3)
C3 C4 1.395(3)
C3 H3 0.9500
C4 C5 1.383(3)
C4 H4 0.9500
C5 C6 1.395(3)
C5 H5 0.9500
C6 C7 1.388(3)
C6 C10 1.509(3)
C7 C8 1.512(3)
C8 C19 1.523(3)
C8 C11 1.551(3)
C8 C9 1.567(3)
C9 N1 1.477(2)
C9 C10 1.532(3)
C9 H9 1.0000
C10 H10A 0.9900
C10 H10B 0.9900
C11 O3 1.421(2)
C11 H11A 0.9900
C11 H11B 0.9900
C12 N1 1.459(2)
C12 C13 1.509(3)
C12 H12A 0.9900
C12 H12B 0.9900
C13 C14 1.392(3)
C13 C18 1.395(3)
C14 C15 1.383(3)
C14 H14 0.9500
C15 C16 1.382(3)
C15 H15 0.9500
C16 C17 1.373(4)
C16 H16 0.9500
C17 C18 1.392(3)
C17 H17 0.9500
C18 H18 0.9500
C19 C20 1.387(3)
C19 C24 1.401(3)
C20 C21 1.391(3)
C20 H20 0.9500
C21 C22 1.378(3)
C21 H21 0.9500
C22 C23 1.392(3)
C22 H22 0.9500
C23 O2 1.369(2)
C23 C24 1.383(3)
C24 H24 0.9500
C25 O2 1.431(3)
C25 H25A 0.9800
C25 H25B 0.9800
C25 H25C 0.9800
N1 O3 1.4698(19)

loop_
_geom_torsion_atom_site_label_1
_geom_torsion_atom_site_label_2
_geom_torsion_atom_site_label_3
_geom_torsion_atom_site_label_4
_geom_torsion
O1 C2 C3 C4 179.81(18)
C7 C2 C3 C4 0.0(3)
C2 C3 C4 C5 0.6(3)
C3 C4 C5 C6 -0.1(3)
C4 C5 C6 C7 -1.0(3)
C4 C5 C6 C10 178.82(18)
C5 C6 C7 C2 1.6(3)
C10 C6 C7 C2 -178.24(17)
C5 C6 C7 C8 177.84(17)
C10 C6 C7 C8 -2.0(2)
O1 C2 C7 C6 179.09(17)
C3 C2 C7 C6 -1.1(3)
O1 C2 C7 C8 3.4(3)
C3 C2 C7 C8 -176.76(18)
C6 C7 C8 C19 112.78(18)
C2 C7 C8 C19 -71.2(2)
C6 C7 C8 C11 -117.87(18)
C2 C7 C8 C11 58.1(2)
C6 C7 C8 C9 -9.8(2)
C2 C7 C8 C9 166.22(18)
C7 C8 C9 N1 -99.84(15)
C19 C8 C9 N1 135.63(15)
C11 C8 C9 N1 16.46(17)
C7 C8 C9 C10 17.44(18)
C19 C8 C9 C10 -107.09(17)
C11 C8 C9 C10 133.74(15)
C7 C6 C10 C9 13.2(2)
C5 C6 C10 C9 -166.64(19)
N1 C9 C10 C6 92.15(17)
C8 C9 C10 C6 -18.82(19)
C7 C8 C11 O3 124.95(16)
C19 C8 C11 O3 -103.59(17)
C9 C8 C11 O3 16.39(18)
N1 C12 C13 C14 18.7(3)
N1 C12 C13 C18 -160.79(17)
C18 C13 C14 C15 0.4(3)
C12 C13 C14 C15 -179.07(19)
C13 C14 C15 C16 0.0(3)
C14 C15 C16 C17 -0.7(4)
C15 C16 C17 C18 1.0(4)
C16 C17 C18 C13 -0.7(3)
C14 C13 C18 C17 0.0(3)
C12 C13 C18 C17 179.43(19)
C7 C8 C19 C20 3.2(3)
C11 C8 C19 C20 -126.63(19)
C9 C8 C19 C20 120.11(19)
C7 C8 C19 C24 -178.03(17)
C11 C8 C19 C24 52.1(2)
C9 C8 C19 C24 -61.2(2)
C24 C19 C20 C21 0.3(3)
C8 C19 C20 C21 178.98(17)
C19 C20 C21 C22 -0.1(3)
C20 C21 C22 C23 -0.2(3)
C21 C22 C23 O2 -179.81(18)
C21 C22 C23 C24 0.3(3)
O2 C23 C24 C19 179.98(18)
C22 C23 C24 C19 -0.2(3)
C20 C19 C24 C23 -0.1(3)
C8 C19 C24 C23 -178.89(17)
C13 C12 N1 O3 64.53(19)
C13 C12 N1 C9 173.99(15)
C10 C9 N1 C12 91.40(19)
C8 C9 N1 C12 -154.56(15)
C10 C9 N1 O3 -156.84(14)
C8 C9 N1 O3 -42.79(16)
C3 C2 O1 C1 5.1(3)
C7 C2 O1 C1 -175.10(17)
C24 C23 O2 C25 -2.0(3)
C22 C23 O2 C25 178.19(19)
C8 C11 O3 N1 -43.32(16)
C12 N1 O3 C11 172.39(15)
C9 N1 O3 C11 54.79(16)
